data_7118557
loop_
_publ_author_name
'Alexandropoulos, Dimitris I.'
'Cunha-Silva, Lu\'is'
'Lorusso, Giulia'
'Evangelisti, Marco'
'Tang, Jinkui'
'Stamatatos, Theocharis C.'

_publ_section_title
;
 Dodecanuclear 3d/4f-metal clusters with a 'Star of David' topology:
 single-molecule magnetism and magnetocaloric properties.
;
_journal_issue 8
_journal_name_full 'Chemical communications (Cambridge, England)'
_journal_page_first 1693
_journal_page_last 1696
_journal_paper_doi 10.1039/c5cc09385f
_journal_volume 52
_journal_year 2016
_chemical_formula_moiety 'C128 H104 Dy6 N14 Ni6 O52'
_chemical_formula_sum 'C128 H104 Dy6 N14 Ni6 O52'
_chemical_formula_weight 3997.51
_space_group_crystal_system orthorhombic
_space_group_IT_number 64
_space_group_name_Hall '-C 2ac 2'
_space_group_name_H-M_alt 'C m c e'
_atom_sites_solution_hydrogens geom
_audit_creation_date '23 November 2015'
_audit_creation_method 'SHELXL-2014/7 and enCIFer'
_audit_update_record
;
2015-11-23 deposited with the CCDC.
2015-11-25 downloaded from the CCDC.
;
_cell_angle_alpha 90
_cell_angle_beta 90
_cell_angle_gamma 90
_cell_formula_units_Z 4
_cell_length_a 35.887(3)
_cell_length_b 22.5851(17)
_cell_length_c 23.2338(17)
_cell_measurement_reflns_used 9960
_cell_measurement_temperature 120(2)
_cell_measurement_theta_max 26.13
_cell_measurement_theta_min 2.27
_cell_volume 18831(3)
_computing_structure_refinement 'SHELXL-2014/7 (Sheldrick, 2014)'
_diffrn_ambient_temperature 120(2)
_diffrn_measured_fraction_theta_full 0.996
_diffrn_measured_fraction_theta_max 0.996
_diffrn_measurement_device_type 'Bruker X8 Kappa CCD APEX II'
_diffrn_measurement_method '\f and \w scans'
_diffrn_radiation_type MoK\a
_diffrn_radiation_wavelength 0.71073
_diffrn_reflns_av_R_equivalents 0.0985
_diffrn_reflns_av_unetI/netI 0.0741
_diffrn_reflns_Laue_measured_fraction_full 0.996
_diffrn_reflns_Laue_measured_fraction_max 0.996
_diffrn_reflns_limit_h_max 42
_diffrn_reflns_limit_h_min -40
_diffrn_reflns_limit_k_max 26
_diffrn_reflns_limit_k_min -26
_diffrn_reflns_limit_l_max 27
_diffrn_reflns_limit_l_min -27
_diffrn_reflns_number 52137
_diffrn_reflns_point_group_measured_fraction_full 0.996
_diffrn_reflns_point_group_measured_fraction_max 0.996
_diffrn_reflns_theta_full 25.027
_diffrn_reflns_theta_max 25.027
_diffrn_reflns_theta_min 3.647
_diffrn_source 'fine-focus sealed tube'
_exptl_absorpt_coefficient_mu 3.002
_exptl_absorpt_correction_T_max 0.741
_exptl_absorpt_correction_T_min 0.680
_exptl_absorpt_correction_type multi-scan
_exptl_absorpt_process_details
; 
'SADABS V2012/1 (Bruker AXS Inc.)' 
;
_exptl_crystal_colour yellow
_exptl_crystal_density_diffrn 1.410
_exptl_crystal_description block
_exptl_crystal_F_000 7800
_exptl_crystal_size_max 0.200
_exptl_crystal_size_mid 0.110
_exptl_crystal_size_min 0.100
_refine_diff_density_max 2.634
_refine_diff_density_min -1.291
_refine_diff_density_rms 0.199
_refine_ls_extinction_method none
_refine_ls_goodness_of_fit_ref 1.085
_refine_ls_hydrogen_treatment constr
_refine_ls_matrix_type full
_refine_ls_number_parameters 470
_refine_ls_number_reflns 8453
_refine_ls_number_restraints 21
_refine_ls_restrained_S_all 1.084
_refine_ls_R_factor_all 0.0958
_refine_ls_R_factor_gt 0.0731
_refine_ls_shift/su_max 0.000
_refine_ls_shift/su_mean 0.000
_refine_ls_structure_factor_coef Fsqd
_refine_ls_weighting_details 'w=1/[\s^2^(Fo^2^)+(0.0677P)^2^+681.9113P] where P=(Fo^2^+2Fc^2^)/3'
_refine_ls_weighting_scheme calc
_refine_ls_wR_factor_gt 0.1852
_refine_ls_wR_factor_ref 0.2004
_reflns_Friedel_coverage 0.000
_reflns_number_gt 6502
_reflns_number_total 8453
_reflns_threshold_expression 'I > 2\s(I)'
_cod_data_source_file c5cc09385f2.cif
_cod_data_source_block Ni6Dy6sq
_cod_database_code 7118557
_shelx_shelxl_version_number 2014/7
_shelx_space_group_comment
;
The symmetry employed for this shelxl refinement is uniquely defined
by the following loop, which should always be used as a source of
symmetry information in preference to the above space-group names.
They are only intended as comments.
;
_shelx_estimated_absorpt_t_min 0.585
_shelx_estimated_absorpt_t_max 0.753

loop_
_space_group_symop_id
_space_group_symop_operation_xyz
1 'x, y, z'
2 '-x, -y+1/2, z+1/2'
3 'x, -y, -z'
4 '-x, y+1/2, -z+1/2'
5 'x+1/2, y+1/2, z'
6 '-x+1/2, -y+1, z+1/2'
7 'x+1/2, -y+1/2, -z'
8 '-x+1/2, y+1, -z+1/2'
9 '-x, -y, -z'
10 'x, y-1/2, -z-1/2'
11 '-x, y, z'
12 'x, -y-1/2, z-1/2'
13 '-x+1/2, -y+1/2, -z'
14 'x+1/2, y, -z-1/2'
15 '-x+1/2, y+1/2, z'
16 'x+1/2, -y, z-1/2'

loop_
_atom_site_label
_atom_site_type_symbol
_atom_site_fract_x
_atom_site_fract_y
_atom_site_fract_z
_atom_site_U_iso_or_equiv
_atom_site_adp_type
_atom_site_occupancy
_atom_site_site_symmetry_order
_atom_site_calc_flag
_atom_site_refinement_flags_posn
_atom_site_refinement_flags_adp
_atom_site_refinement_flags_occupancy
Dy1 Dy 0.08363(2) 0.05970(2) 0.06028(2) 0.03153(18) Uani 1 1 d . . .
Dy2 Dy 0.0000 0.15718(3) 0.01381(3) 0.0305(2) Uani 1 2 d S T P
Ni1 Ni 0.16301(6) 0.0000 0.0000 0.0468(6) Uani 1 2 d S T P
Ni2 Ni 0.08023(4) 0.20916(7) 0.07082(7) 0.0409(4) Uani 1 1 d . . .
O1 O 0.1007(2) 0.0404(4) -0.0376(3) 0.044(2) Uani 1 1 d . . .
O2 O 0.1486(2) 0.0553(4) 0.0580(4) 0.054(2) Uani 1 1 d . . .
O3 O 0.1130(2) 0.1448(4) 0.0944(4) 0.048(2) Uani 1 1 d . . .
O4 O 0.0371(2) 0.1295(4) 0.0939(3) 0.0348(18) Uani 1 1 d . . .
O5 O 0.0160(3) 0.0445(6) 0.0162(5) 0.023(3) Uiso 0.5 1 d . . P
O6 O 0.0340(5) 0.0000 0.0000 0.031(5) Uani 0.5 2 d S T P
O7 O 0.0355(3) 0.2404(4) 0.0334(4) 0.053(2) Uani 1 1 d . . .
O8 O 0.0000 0.2055(6) -0.0813(6) 0.049(3) Uani 1 2 d S T P
O9 O 0.0000 0.1093(6) -0.0809(5) 0.054(3) Uani 1 2 d S T P
O10 O 0.0000 0.1567(8) -0.1628(6) 0.079(5) Uani 1 2 d S T P
O11 O 0.1228(4) 0.2621(7) 0.0285(6) 0.115(5) Uani 1 1 d . . .
O12 O 0.2029(4) 0.0569(7) -0.0517(8) 0.135(7) Uani 1 1 d . . .
O13 O 0.1009(3) 0.0366(5) 0.1605(4) 0.068(3) Uani 1 1 d D U .
O14 O 0.0418(3) -0.0008(4) 0.1214(4) 0.059(3) Uani 1 1 d D U .
O15 O 0.0657(7) -0.0245(10) 0.2191(11) 0.156(10) Uani 0.75 1 d D . P
O16 O 0.0656(2) 0.1359(4) -0.0029(3) 0.0395(19) Uani 1 1 d . . .
N1 N 0.0000 0.0000 0.0000 0.012(3) Uiso 1 4 d S . P
N2 N 0.0000 0.1572(6) -0.1111(6) 0.040(3) Uani 1 2 d S T P
N4 N 0.0753(3) 0.2587(5) 0.1473(5) 0.053(3) Uani 1 1 d . . .
N5 N 0.0687(5) 0.0028(11) 0.1654(8) 0.122(9) Uani 0.75 1 d D U P
C1 C 0.1699(3) 0.0971(6) 0.0827(6) 0.047(3) Uani 1 1 d . . .
C2 C 0.1500(3) 0.1480(6) 0.1031(5) 0.044(3) Uani 1 1 d . . .
C3 C 0.0202(4) 0.2931(6) 0.0408(7) 0.056(4) Uani 1 1 d . . .
C4 C 0.0378(6) 0.3459(8) 0.0495(8) 0.089(6) Uani 1 1 d . . .
H4 H 0.0643 0.3470 0.0500 0.107 Uiso 1 1 calc R U .
C5 C 0.0171(8) 0.4001(8) 0.0582(12) 0.144(14) Uani 1 1 d . . .
C6 C 0.0373(12) 0.4525(10) 0.0706(15) 0.191(16) Uani 1 1 d . . .
H6 H 0.0636 0.4510 0.0760 0.229 Uiso 1 1 calc R U .
C7 C 0.0185(9) 0.5061(11) 0.075(2) 0.26(3) Uani 1 1 d . . .
H7 H 0.0319 0.5422 0.0777 0.310 Uiso 1 1 calc R U .
C8 C 0.0853(3) 0.1391(5) -0.0526(5) 0.039(3) Uani 1 1 d . . .
C9 C 0.0882(4) 0.1904(6) -0.0850(6) 0.048(3) Uani 1 1 d . . .
H9 H 0.0754 0.2248 -0.0719 0.058 Uiso 1 1 calc R U .
C10 C 0.1086(3) 0.1941(5) -0.1351(5) 0.037(3) Uani 1 1 d . . .
C11 C 0.1273(3) 0.1406(6) -0.1542(6) 0.043(3) Uani 1 1 d . . .
C12 C 0.1483(4) 0.1433(8) -0.2059(6) 0.065(4) Uani 1 1 d . . .
H12 H 0.1607 0.1088 -0.2195 0.078 Uiso 1 1 calc R U .
C13 C 0.1510(4) 0.1953(8) -0.2365(6) 0.065(4) Uani 1 1 d . . .
H13 H 0.1647 0.1959 -0.2714 0.078 Uiso 1 1 calc R U .
C14 C 0.1340(4) 0.2470(8) -0.2174(6) 0.061(4) Uani 1 1 d . . .
H14 H 0.1369 0.2826 -0.2386 0.074 Uiso 1 1 calc R U .
C15 C 0.1132(4) 0.2465(7) -0.1685(6) 0.051(3) Uani 1 1 d . . .
H15 H 0.1014 0.2820 -0.1562 0.062 Uiso 1 1 calc R U .
C16 C 0.0199(3) 0.1313(5) 0.1462(5) 0.033(3) Uani 1 1 d . . .
C17 C 0.0391(3) 0.1350(6) 0.1975(5) 0.042(3) Uani 1 1 d . . .
H17 H 0.0656 0.1345 0.1973 0.050 Uiso 1 1 calc R U .
C18 C 0.0199(4) 0.1396(5) 0.2503(5) 0.043(3) Uani 1 1 d . . .
C19 C 0.0384(5) 0.1461(7) 0.3036(6) 0.064(4) Uani 1 1 d . . .
H19 H 0.0649 0.1449 0.3042 0.077 Uiso 1 1 calc R U .
C20 C 0.0200(4) 0.1539(6) 0.3539(6) 0.067(4) Uani 1 1 d . . .
H20 H 0.0334 0.1593 0.3888 0.080 Uiso 1 1 calc R U .
C21 C 0.0661(4) 0.2845(7) 0.1847(6) 0.054(4) Uani 1 1 d . . .
C22 C 0.0533(6) 0.3177(12) 0.2339(8) 0.137(11) Uani 1 1 d . . .
H22A H 0.0387 0.3518 0.2208 0.206 Uiso 1 1 calc R U .
H22B H 0.0748 0.3316 0.2561 0.206 Uiso 1 1 calc R U .
H22C H 0.0377 0.2924 0.2582 0.206 Uiso 1 1 calc R U .
C23 C 0.1689(3) 0.1936(7) 0.1289(6) 0.063(4) Uani 1 1 d . . .
H23 H 0.1559 0.2275 0.1423 0.075 Uiso 1 1 calc R U .
C24 C 0.2087(4) 0.1897(7) 0.1356(6) 0.062(4) Uani 1 1 d . . .
C25 C 0.2280(4) 0.1427(8) 0.1152(7) 0.062(4) Uani 1 1 d . . .
C26 C 0.2078(4) 0.0945(7) 0.0885(8) 0.065(4) Uani 1 1 d . . .
H26 H 0.2210 0.0608 0.0749 0.078 Uiso 1 1 calc R U .
C27 C 0.2669(4) 0.1374(8) 0.1206(9) 0.080(5) Uani 1 1 d . . .
H27 H 0.2799 0.1040 0.1059 0.096 Uiso 1 1 calc R U .
C28 C 0.2859(4) 0.1835(10) 0.1486(9) 0.092(6) Uani 1 1 d . . .
H28 H 0.3121 0.1809 0.1540 0.110 Uiso 1 1 calc R U .
C29 C 0.2671(5) 0.2317(9) 0.1682(8) 0.084(6) Uani 1 1 d . . .
H29 H 0.2806 0.2628 0.1863 0.101 Uiso 1 1 calc R U .
C30 C 0.2291(5) 0.2363(10) 0.1625(7) 0.094(7) Uani 1 1 d . . .
H30 H 0.2164 0.2704 0.1764 0.113 Uiso 1 1 calc R U .
C31 C 0.1040(4) 0.0872(6) -0.0722(5) 0.042(3) Uani 1 1 d . . .
C32 C 0.1244(3) 0.0890(6) -0.1208(5) 0.046(3) Uani 1 1 d . . .
H32 H 0.1371 0.0543 -0.1329 0.055 Uiso 1 1 calc R U .

loop_
_atom_site_aniso_label
_atom_site_aniso_U_11
_atom_site_aniso_U_22
_atom_site_aniso_U_33
_atom_site_aniso_U_23
_atom_site_aniso_U_13
_atom_site_aniso_U_12
Dy1 0.0236(3) 0.0350(3) 0.0360(3) -0.0026(2) -0.0036(2) -0.0040(2)
Dy2 0.0307(4) 0.0271(4) 0.0337(4) -0.0017(3) 0.000 0.000
Ni1 0.0248(11) 0.0380(12) 0.0776(17) -0.0187(12) 0.000 0.000
Ni2 0.0393(9) 0.0374(9) 0.0459(9) -0.0085(7) -0.0024(7) -0.0114(7)
O1 0.051(5) 0.041(5) 0.040(5) -0.001(4) 0.002(4) -0.005(4)
O2 0.031(5) 0.050(6) 0.082(7) -0.021(5) -0.009(4) -0.009(4)
O3 0.023(4) 0.067(6) 0.054(5) -0.025(5) 0.008(4) -0.016(4)
O4 0.026(4) 0.046(5) 0.032(4) -0.002(4) 0.002(3) 0.002(3)
O6 0.007(9) 0.012(9) 0.074(16) -0.006(10) 0.000 0.000
O7 0.055(6) 0.032(5) 0.071(6) -0.017(5) 0.001(5) -0.005(4)
O8 0.041(7) 0.042(8) 0.063(8) 0.021(7) 0.000 0.000
O9 0.059(8) 0.073(10) 0.029(6) -0.001(7) 0.000 0.000
O10 0.090(12) 0.111(14) 0.037(8) 0.018(8) 0.000 0.000
O11 0.130(12) 0.124(12) 0.090(9) -0.026(9) -0.009(9) -0.047(10)
O12 0.099(11) 0.110(12) 0.196(17) -0.067(11) -0.070(11) 0.039(9)
O13 0.059(5) 0.090(6) 0.056(5) 0.002(5) -0.007(4) 0.001(5)
O14 0.063(5) 0.058(5) 0.055(5) 0.007(4) 0.016(4) 0.003(4)
O15 0.17(2) 0.122(18) 0.18(2) 0.071(17) 0.051(19) 0.014(17)
O16 0.035(4) 0.045(5) 0.038(4) 0.006(4) 0.005(4) -0.003(4)
N2 0.043(8) 0.031(8) 0.046(9) 0.008(7) 0.000 0.000
N4 0.048(7) 0.061(8) 0.050(7) -0.015(6) 0.003(5) -0.008(6)
N5 0.129(12) 0.122(12) 0.116(11) 0.010(9) 0.007(9) 0.001(9)
C1 0.023(6) 0.066(9) 0.052(8) -0.001(7) 0.000(5) -0.011(6)
C2 0.033(6) 0.061(8) 0.038(6) -0.015(6) 0.004(5) -0.011(6)
C3 0.069(9) 0.033(7) 0.067(9) -0.007(7) -0.007(7) -0.016(6)
C4 0.118(16) 0.050(10) 0.099(14) -0.001(10) -0.017(12) -0.020(10)
C5 0.21(4) 0.033(9) 0.19(2) -0.010(12) 0.04(2) -0.021(12)
C6 0.29(4) 0.045(13) 0.24(4) -0.040(18) 0.01(3) -0.039(19)
C7 0.17(4) 0.061(15) 0.54(7) -0.08(3) 0.00(4) -0.001(16)
C8 0.034(6) 0.043(7) 0.040(7) 0.006(5) -0.005(5) -0.002(5)
C9 0.062(8) 0.037(7) 0.045(7) -0.001(6) 0.013(6) 0.005(6)
C10 0.017(5) 0.048(7) 0.045(7) 0.012(6) -0.012(5) -0.009(5)
C11 0.022(6) 0.057(8) 0.052(8) 0.009(6) -0.007(5) -0.004(5)
C12 0.048(8) 0.087(12) 0.059(9) 0.006(9) 0.017(7) 0.004(8)
C13 0.040(8) 0.107(14) 0.047(8) 0.032(9) 0.007(6) -0.011(8)
C14 0.041(8) 0.084(11) 0.060(9) 0.034(9) -0.016(7) -0.030(8)
C15 0.041(7) 0.062(9) 0.051(8) 0.017(7) -0.010(6) -0.013(6)
C16 0.025(5) 0.035(6) 0.039(6) 0.001(5) -0.007(5) -0.003(5)
C17 0.031(6) 0.060(8) 0.035(6) -0.010(6) -0.005(5) -0.008(6)
C18 0.060(7) 0.029(6) 0.040(7) -0.004(5) -0.004(6) -0.017(5)
C19 0.068(10) 0.088(12) 0.037(8) 0.002(7) -0.012(7) -0.028(9)
C20 0.104(12) 0.055(9) 0.041(8) -0.012(7) -0.008(7) -0.031(8)
C21 0.031(7) 0.081(11) 0.051(8) -0.018(8) -0.007(6) 0.001(7)
C22 0.087(14) 0.25(3) 0.073(13) -0.061(16) -0.025(11) 0.099(18)
C23 0.034(7) 0.089(11) 0.066(9) -0.051(8) 0.019(6) -0.021(7)
C24 0.052(9) 0.086(11) 0.048(8) -0.029(8) 0.007(7) -0.037(8)
C25 0.027(7) 0.095(12) 0.065(9) -0.017(9) -0.007(6) -0.011(7)
C26 0.032(7) 0.053(9) 0.109(13) -0.010(9) -0.017(8) -0.002(6)
C27 0.040(8) 0.082(12) 0.119(15) -0.006(11) -0.017(9) 0.004(8)
C28 0.024(7) 0.139(18) 0.112(15) -0.024(14) -0.023(8) -0.024(10)
C29 0.066(11) 0.106(15) 0.081(12) -0.029(11) 0.010(9) -0.048(11)
C30 0.066(11) 0.139(18) 0.079(12) -0.060(12) 0.022(9) -0.059(11)
C31 0.049(8) 0.040(7) 0.036(7) 0.008(6) 0.004(6) -0.001(6)
C32 0.035(7) 0.052(8) 0.050(8) 0.011(6) 0.014(6) 0.005(6)

loop_
_atom_type_symbol
_atom_type_description
_atom_type_scat_dispersion_real
_atom_type_scat_dispersion_imag
_atom_type_scat_source
C C 0.0033 0.0016 'International Tables Vol C Tables 4.2.6.8 and 6.1.1.4'
H H 0.0000 0.0000 'International Tables Vol C Tables 4.2.6.8 and 6.1.1.4'
Dy Dy -0.1892 4.4098 'International Tables Vol C Tables 4.2.6.8 and 6.1.1.4'
N N 0.0061 0.0033 'International Tables Vol C Tables 4.2.6.8 and 6.1.1.4'
Ni Ni 0.3393 1.1124 'International Tables Vol C Tables 4.2.6.8 and 6.1.1.4'
O O 0.0106 0.0060 'International Tables Vol C Tables 4.2.6.8 and 6.1.1.4'

loop_
_geom_angle_atom_site_label_1
_geom_angle_atom_site_label_2
_geom_angle_atom_site_label_3
_geom_angle
_geom_angle_site_symmetry_1
_geom_angle_site_symmetry_3
O3 Dy1 O2 65.9(3) . .
O3 Dy1 O16 74.5(3) . .
O2 Dy1 O16 107.0(3) . .
O3 Dy1 O1 111.0(3) . .
O2 Dy1 O1 73.5(3) . .
O16 Dy1 O1 67.1(3) . .
O3 Dy1 O1 137.4(3) . 3
O2 Dy1 O1 72.6(3) . 3
O16 Dy1 O1 128.5(3) . 3
O1 Dy1 O1 63.6(3) . 3
O3 Dy1 O4 70.5(3) . .
O2 Dy1 O4 136.3(3) . .
O16 Dy1 O4 62.4(3) . .
O1 Dy1 O4 126.9(3) . .
O1 Dy1 O4 149.1(3) 3 .
O3 Dy1 O13 74.9(4) . .
O2 Dy1 O13 76.2(4) . .
O16 Dy1 O13 144.4(3) . .
O1 Dy1 O13 142.5(3) . .
O1 Dy1 O13 86.8(3) 3 .
O4 Dy1 O13 90.4(3) . .
O3 Dy1 O14 122.2(3) . .
O2 Dy1 O14 126.5(3) . .
O16 Dy1 O14 126.5(3) . .
O1 Dy1 O14 126.8(3) . .
O1 Dy1 O14 76.2(3) 3 .
O4 Dy1 O14 75.9(3) . .
O13 Dy1 O14 59.6(4) . .
O3 Dy1 O6 155.2(3) . .
O2 Dy1 O6 129.9(3) . .
O16 Dy1 O6 81.8(2) . .
O1 Dy1 O6 64.9(3) . .
O1 Dy1 O6 64.8(3) 3 .
O4 Dy1 O6 92.2(3) . .
O13 Dy1 O6 124.3(3) . .
O14 Dy1 O6 67.2(3) . .
O3 Dy1 O5 130.6(4) . .
O2 Dy1 O5 153.9(4) . .
O16 Dy1 O5 66.6(3) . .
O1 Dy1 O5 81.0(3) . .
O1 Dy1 O5 91.5(3) 3 .
O4 Dy1 O5 65.1(3) . .
O13 Dy1 O5 124.5(4) . .
O14 Dy1 O5 66.2(4) . .
O6 Dy1 O5 27.4(4) . .
O3 Dy1 N5 99.6(5) . .
O2 Dy1 N5 101.0(5) . .
O16 Dy1 N5 145.4(6) . .
O1 Dy1 N5 142.2(6) . .
O1 Dy1 N5 79.0(6) 3 .
O4 Dy1 N5 83.4(6) . .
O13 Dy1 N5 29.7(3) . .
O14 Dy1 N5 30.0(3) . .
O6 Dy1 N5 95.6(3) . .
O5 Dy1 N5 95.8(4) . .
O3 Dy1 Ni2 33.9(2) . .
O2 Dy1 Ni2 94.6(2) . .
O16 Dy1 Ni2 46.0(2) . .
O1 Dy1 Ni2 105.0(2) . .
O1 Dy1 Ni2 164.5(2) 3 .
O4 Dy1 Ni2 45.95(18) . .
O13 Dy1 Ni2 98.7(3) . .
O14 Dy1 Ni2 119.1(2) . .
O6 Dy1 Ni2 121.59(17) . .
O5 Dy1 Ni2 97.1(3) . .
N5 Dy1 Ni2 112.7(5) . .
O7 Dy2 O7 66.7(4) 11 .
O7 Dy2 O4 75.6(3) 11 11
O7 Dy2 O4 111.6(3) . 11
O7 Dy2 O4 111.6(3) 11 .
O7 Dy2 O4 75.6(3) . .
O4 Dy2 O4 68.2(3) 11 .
O7 Dy2 O16 136.3(3) 11 .
O7 Dy2 O16 70.1(3) . .
O4 Dy2 O16 128.0(3) 11 .
O4 Dy2 O16 62.0(3) . .
O7 Dy2 O16 70.1(3) 11 11
O7 Dy2 O16 136.3(3) . 11
O4 Dy2 O16 62.0(3) 11 11
O4 Dy2 O16 128.0(3) . 11
O16 Dy2 O16 150.6(4) . 11
O7 Dy2 O9 122.3(3) 11 .
O7 Dy2 O9 122.3(3) . .
O4 Dy2 O9 126.0(3) 11 .
O4 Dy2 O9 126.0(3) . .
O16 Dy2 O9 76.71(19) . .
O16 Dy2 O9 76.71(19) 11 .
O7 Dy2 O8 79.4(4) 11 .
O7 Dy2 O8 79.4(4) . .
O4 Dy2 O8 145.13(19) 11 .
O4 Dy2 O8 145.13(19) . .
O16 Dy2 O8 86.8(2) . .
O16 Dy2 O8 86.8(2) 11 .
O9 Dy2 O8 52.5(4) . .
O7 Dy2 O5 155.3(4) 11 .
O7 Dy2 O5 131.8(4) . .
O4 Dy2 O5 81.3(3) 11 .
O4 Dy2 O5 66.6(3) . .
O16 Dy2 O5 66.3(3) . .
O16 Dy2 O5 91.3(3) 11 .
O9 Dy2 O5 65.7(4) . .
O8 Dy2 O5 116.8(4) . .
O7 Dy2 O5 131.8(4) 11 11
O7 Dy2 O5 155.3(4) . 11
O4 Dy2 O5 66.6(3) 11 11
O4 Dy2 O5 81.3(3) . 11
O16 Dy2 O5 91.3(3) . 11
O16 Dy2 O5 66.3(3) 11 11
O9 Dy2 O5 65.7(4) . 11
O8 Dy2 O5 116.8(4) . 11
O5 Dy2 O5 25.4(5) . 11
O7 Dy2 N2 101.3(3) 11 .
O7 Dy2 N2 101.3(3) . .
O4 Dy2 N2 141.7(2) 11 .
O4 Dy2 N2 141.7(2) . .
O16 Dy2 N2 80.84(19) . .
O16 Dy2 N2 80.84(19) 11 .
O9 Dy2 N2 26.2(4) . .
O8 Dy2 N2 26.3(4) . .
O5 Dy2 N2 91.2(4) . .
O5 Dy2 N2 91.2(4) 11 .
O7 Dy2 Ni2 34.2(2) 11 11
O7 Dy2 Ni2 96.3(2) . 11
O4 Dy2 Ni2 46.09(19) 11 11
O4 Dy2 Ni2 105.19(18) . 11
O16 Dy2 Ni2 162.75(19) . 11
O16 Dy2 Ni2 46.11(19) 11 11
O9 Dy2 Ni2 120.33(6) . 11
O8 Dy2 Ni2 101.40(16) . 11
O5 Dy2 Ni2 121.2(3) . 11
O5 Dy2 Ni2 98.3(3) 11 11
N2 Dy2 Ni2 113.07(11) . 11
O2 Ni1 O2 148.5(5) 3 .
O2 Ni1 O12 100.0(5) 3 3
O2 Ni1 O12 99.7(5) . 3
O2 Ni1 O12 99.7(5) 3 .
O2 Ni1 O12 100.0(5) . .
O12 Ni1 O12 101.8(7) 3 .
O2 Ni1 Dy1 40.0(2) 3 3
O2 Ni1 Dy1 108.6(3) . 3
O12 Ni1 Dy1 121.0(3) 3 3
O12 Ni1 Dy1 121.8(4) . 3
O2 Ni1 Dy1 108.6(3) 3 .
O2 Ni1 Dy1 40.0(2) . .
O12 Ni1 Dy1 121.8(4) 3 .
O12 Ni1 Dy1 121.0(3) . .
Dy1 Ni1 Dy1 68.62(4) 3 .
O3 Ni2 O7 152.7(3) . .
O3 Ni2 N4 102.1(4) . .
O7 Ni2 N4 96.6(4) . .
O3 Ni2 O11 96.5(5) . .
O7 Ni2 O11 100.2(5) . .
N4 Ni2 O11 98.6(5) . .
O3 Ni2 Dy2 111.4(2) . .
O7 Ni2 Dy2 41.6(2) . .
N4 Ni2 Dy2 116.3(3) . .
O11 Ni2 Dy2 127.8(4) . .
O3 Ni2 Dy1 41.8(2) . .
O7 Ni2 Dy1 110.9(2) . .
N4 Ni2 Dy1 126.4(3) . .
O11 Ni2 Dy1 119.3(4) . .
Dy2 Ni2 Dy1 69.89(3) . .
C31 O1 Dy1 116.8(7) . .
C31 O1 Dy1 129.5(7) . 3
Dy1 O1 Dy1 108.3(3) . 3
C1 O2 Ni1 127.3(8) . .
C1 O2 Dy1 122.0(8) . .
Ni1 O2 Dy1 108.4(4) . .
C2 O3 Ni2 126.7(8) . .
C2 O3 Dy1 122.7(8) . .
Ni2 O3 Dy1 104.3(3) . .
C16 O4 Dy2 116.0(6) . .
C16 O4 Dy1 128.2(7) . .
Dy2 O4 Dy1 107.8(3) . .
O5 O5 N1 61.9(6) 11 .
O5 O5 O6 121.1(9) 11 .
N1 O5 O6 59.2(9) . .
O5 O5 Dy2 77.3(3) 11 .
N1 O5 Dy2 134.1(8) . .
O6 O5 Dy2 152.8(9) . .
O5 O5 Dy1 156.0(3) 11 .
N1 O5 Dy1 131.0(8) . .
O6 O5 Dy1 75.4(8) . .
Dy2 O5 Dy1 94.7(4) . .
N1 O6 O5 58.9(9) . 3
N1 O6 O5 58.9(9) . .
O5 O6 O5 117.8(17) 3 .
N1 O6 Dy1 132.5(3) . .
O5 O6 Dy1 156.7(8) 3 .
O5 O6 Dy1 77.3(7) . .
N1 O6 Dy1 132.5(3) . 3
O5 O6 Dy1 77.3(7) 3 3
O5 O6 Dy1 156.7(8) . 3
Dy1 O6 Dy1 95.0(5) . 3
C3 O7 Ni2 127.3(8) . .
C3 O7 Dy2 122.0(8) . .
Ni2 O7 Dy2 104.2(4) . .
N2 O8 Dy2 96.1(9) . .
N2 O9 Dy2 96.8(10) . .
N5 O13 Dy1 89.1(9) . .
N5 O14 Dy1 88.3(9) . .
C8 O16 Dy1 115.2(7) . .
C8 O16 Dy2 129.1(7) . .
Dy1 O16 Dy2 108.1(3) . .
O5 N1 O5 123.8(12) 9 11
O5 N1 O5 56.2(12) 9 3
O5 N1 O5 180.0(17) 11 3
O5 N1 O5 180.0(11) 9 .
O5 N1 O5 56.2(12) 11 .
O5 N1 O5 123.8(12) 3 .
O5 N1 O6 61.9(6) 9 9
O5 N1 O6 61.9(6) 11 9
O5 N1 O6 118.1(6) 3 9
O5 N1 O6 118.1(6) . 9
O5 N1 O6 118.1(6) 9 .
O5 N1 O6 118.1(6) 11 .
O5 N1 O6 61.9(6) 3 .
O5 N1 O6 61.9(6) . .
O6 N1 O6 180.0 9 .
O10 N2 O9 122.4(16) . .
O10 N2 O8 123.0(16) . .
O9 N2 O8 114.6(14) . .
O10 N2 Dy2 179.4(13) . .
O9 N2 Dy2 57.0(8) . .
O8 N2 Dy2 57.6(8) . .
C21 N4 Ni2 167.1(11) . .
O13 N5 O15 112.2(15) . .
O13 N5 O14 122.8(15) . .
O15 N5 O14 125.0(18) . .
O13 N5 Dy1 61.3(8) . .
O15 N5 Dy1 173.1(15) . .
O14 N5 Dy1 61.7(8) . .
O2 C1 C26 125.4(13) . .
O2 C1 C2 114.8(10) . .
C26 C1 C2 119.9(12) . .
O3 C2 C23 126.5(12) . .
O3 C2 C1 113.7(10) . .
C23 C2 C1 119.8(11) . .
O7 C3 C4 128.0(16) . .
O7 C3 C3 114.4(7) . 11
C4 C3 C3 117.6(12) . 11
C3 C4 C5 122(2) . .
C3 C4 H4 119.2 . .
C5 C4 H4 119.2 . .
C5 C5 C6 121(2) 11 .
C5 C5 C4 120.9(13) 11 .
C6 C5 C4 118(3) . .
C7 C6 C5 120(4) . .
C7 C6 H6 120.2 . .
C5 C6 H6 120.2 . .
C7 C7 C6 119(2) 11 .
C7 C7 H7 120.4 11 .
C6 C7 H7 120.4 . .
O16 C8 C9 123.0(11) . .
O16 C8 C31 118.3(10) . .
C9 C8 C31 118.7(11) . .
C10 C9 C8 123.2(12) . .
C10 C9 H9 118.4 . .
C8 C9 H9 118.4 . .
C9 C10 C15 124.9(12) . .
C9 C10 C11 117.0(11) . .
C15 C10 C11 118.1(11) . .
C32 C11 C12 122.9(13) . .
C32 C11 C10 119.2(11) . .
C12 C11 C10 117.9(12) . .
C13 C12 C11 120.6(15) . .
C13 C12 H12 119.7 . .
C11 C12 H12 119.7 . .
C12 C13 C14 121.5(13) . .
C12 C13 H13 119.2 . .
C14 C13 H13 119.2 . .
C15 C14 C13 120.1(14) . .
C15 C14 H14 120.0 . .
C13 C14 H14 120.0 . .
C14 C15 C10 121.7(15) . .
C14 C15 H15 119.2 . .
C10 C15 H15 119.2 . .
O4 C16 C17 123.2(10) . .
O4 C16 C16 116.8(5) . 11
C17 C16 C16 119.9(7) . 11
C16 C17 C18 120.8(11) . .
C16 C17 H17 119.6 . .
C18 C17 H17 119.6 . .
C17 C18 C19 122.7(12) . .
C17 C18 C18 119.2(7) . 11
C19 C18 C18 118.0(9) . 11
C20 C19 C18 122.7(15) . .
C20 C19 H19 118.7 . .
C18 C19 H19 118.7 . .
C19 C20 C20 119.3(9) . 11
C19 C20 H20 120.4 . .
C20 C20 H20 120.4 11 .
N4 C21 C22 178.9(19) . .
C21 C22 H22A 109.5 . .
C21 C22 H22B 109.5 . .
H22A C22 H22B 109.5 . .
C21 C22 H22C 109.5 . .
H22A C22 H22C 109.5 . .
H22B C22 H22C 109.5 . .
C2 C23 C24 119.5(13) . .
C2 C23 H23 120.2 . .
C24 C23 H23 120.2 . .
C25 C24 C30 118.1(15) . .
C25 C24 C23 121.3(12) . .
C30 C24 C23 120.6(16) . .
C24 C25 C27 123.0(14) . .
C24 C25 C26 118.9(12) . .
C27 C25 C26 118.1(15) . .
C1 C26 C25 120.6(14) . .
C1 C26 H26 119.7 . .
C25 C26 H26 119.7 . .
C28 C27 C25 117.3(17) . .
C28 C27 H27 121.4 . .
C25 C27 H27 121.4 . .
C29 C28 C27 120.7(14) . .
C29 C28 H28 119.7 . .
C27 C28 H28 119.7 . .
C28 C29 C30 121.3(16) . .
C28 C29 H29 119.3 . .
C30 C29 H29 119.3 . .
C29 C30 C24 119.6(19) . .
C29 C30 H30 120.2 . .
C24 C30 H30 120.2 . .
O1 C31 C32 125.3(12) . .
O1 C31 C8 114.7(10) . .
C32 C31 C8 119.9(12) . .
C31 C32 C11 122.0(13) . .
C31 C32 H32 119.0 . .
C11 C32 H32 119.0 . .

loop_
_geom_bond_atom_site_label_1
_geom_bond_atom_site_label_2
_geom_bond_distance
_geom_bond_site_symmetry_2
Dy1 O3 2.332(8) .
Dy1 O2 2.333(8) .
Dy1 O16 2.353(8) .
Dy1 O1 2.396(8) .
Dy1 O1 2.401(8) 3
Dy1 O4 2.426(7) .
Dy1 O13 2.466(10) .
Dy1 O14 2.476(9) .
Dy1 O6 2.637(11) .
Dy1 O5 2.658(12) .
Dy1 N5 2.811(19) .
Dy1 Ni2 3.3865(17) .
Dy2 O7 2.315(8) 11
Dy2 O7 2.315(8) .
Dy2 O4 2.371(7) 11
Dy2 O4 2.371(7) .
Dy2 O16 2.433(8) .
Dy2 O16 2.433(8) 11
Dy2 O9 2.452(12) .
Dy2 O8 2.465(12) .
Dy2 O5 2.610(13) .
Dy2 O5 2.610(13) 11
Dy2 N2 2.903(15) .
Dy2 Ni2 3.3797(15) 11
Ni1 O2 1.909(9) 3
Ni1 O2 1.909(9) .
Ni1 O12 2.27(2) 3
Ni1 O12 2.27(2) .
Ni1 Dy1 3.4487(18) 3
Ni2 O3 1.947(10) .
Ni2 O7 1.958(10) .
Ni2 N4 2.107(12) .
Ni2 O11 2.175(15) .
O1 C31 1.333(14) .
O1 Dy1 2.401(8) 3
O2 C1 1.344(15) .
O3 C2 1.344(14) .
O4 C16 1.363(13) .
O5 O5 1.15(2) 11
O5 N1 1.216(13) .
O5 O6 1.252(15) .
O6 N1 1.220(17) .
O6 O5 1.252(15) 3
O6 Dy1 2.637(11) 3
O7 C3 1.321(16) .
O8 N2 1.292(18) .
O9 N2 1.291(18) .
O10 N2 1.201(19) .
O13 N5 1.391(14) .
O14 N5 1.407(14) .
O15 N5 1.395(15) .
O16 C8 1.357(14) .
N1 O5 1.216(13) 9
N1 O5 1.216(13) 11
N1 O5 1.216(13) 3
N1 O6 1.219(17) 9
N4 C21 1.097(16) .
C1 C26 1.368(17) .
C1 C2 1.435(18) .
C2 C23 1.374(17) .
C3 C4 1.36(2) .
C3 C3 1.45(3) 11
C4 C5 1.45(3) .
C4 H4 0.9500 .
C5 C5 1.23(6) 11
C5 C6 1.42(3) .
C6 C7 1.39(4) .
C6 H6 0.9500 .
C7 C7 1.33(6) 11
C7 H7 0.9500 .
C8 C9 1.386(17) .
C8 C31 1.424(18) .
C9 C10 1.378(17) .
C9 H9 0.9500 .
C10 C15 1.424(17) .
C10 C11 1.453(18) .
C11 C32 1.403(17) .
C11 C12 1.420(18) .
C12 C13 1.38(2) .
C12 H12 0.9500 .
C13 C14 1.39(2) .
C13 H13 0.9500 .
C14 C15 1.36(2) .
C14 H14 0.9500 .
C15 H15 0.9500 .
C16 C17 1.379(15) .
C16 C16 1.43(2) 11
C17 C18 1.411(17) .
C17 H17 0.9500 .
C18 C19 1.413(18) .
C18 C18 1.43(3) 11
C19 C20 1.36(2) .
C19 H19 0.9500 .
C20 C20 1.43(3) 11
C20 H20 0.9500 .
C21 C22 1.44(2) .
C22 H22A 0.9800 .
C22 H22B 0.9800 .
C22 H22C 0.9800 .
C23 C24 1.439(19) .
C23 H23 0.9500 .
C24 C25 1.35(2) .
C24 C30 1.425(19) .
C25 C27 1.406(19) .
C25 C26 1.45(2) .
C26 H26 0.9500 .
C27 C28 1.40(2) .
C27 H27 0.9500 .
C28 C29 1.36(3) .
C28 H28 0.9500 .
C29 C30 1.38(2) .
C29 H29 0.9500 .
C30 H30 0.9500 .
C31 C32 1.346(16) .
C32 H32 0.9500 .

loop_
_geom_torsion_atom_site_label_1
_geom_torsion_atom_site_label_2
_geom_torsion_atom_site_label_3
_geom_torsion_atom_site_label_4
_geom_torsion
_geom_torsion_site_symmetry_1
_geom_torsion_site_symmetry_4
O5 O5 O6 N1 0.001(2) 11 .
Dy2 O5 O6 N1 -128(2) . .
Dy1 O5 O6 N1 160.9(5) . .
O5 O5 O6 O5 0.002(3) 11 3
N1 O5 O6 O5 0.001(0) . 3
Dy2 O5 O6 O5 -128(2) . 3
Dy1 O5 O6 O5 161.0(5) . 3
O5 O5 O6 Dy1 -160.9(5) 11 .
N1 O5 O6 Dy1 -160.9(5) . .
Dy2 O5 O6 Dy1 71(2) . .
O5 O5 O6 Dy1 126(2) 11 3
N1 O5 O6 Dy1 126(2) . 3
Dy2 O5 O6 Dy1 -1(4) . 3
Dy1 O5 O6 Dy1 -73(2) . 3
O6 O5 N1 O5 179.999(0) . 11
Dy2 O5 N1 O5 -30.2(13) . 11
Dy1 O5 N1 O5 155.2(6) . 11
O5 O5 N1 O5 180.0 11 3
O6 O5 N1 O5 -0.001(0) . 3
Dy2 O5 N1 O5 149.8(13) . 3
Dy1 O5 N1 O5 -24.8(6) . 3
O5 O5 N1 O6 0.001(0) 11 9
O6 O5 N1 O6 180.0 . 9
Dy2 O5 N1 O6 -30.2(13) . 9
Dy1 O5 N1 O6 155.2(6) . 9
O5 O5 N1 O6 180.001(0) 11 .
Dy2 O5 N1 O6 149.8(13) . .
Dy1 O5 N1 O6 -24.8(6) . .
O5 O6 N1 O5 0.0 3 9
O5 O6 N1 O5 179.999(0) . 9
Dy1 O6 N1 O5 -154.4(7) . 9
Dy1 O6 N1 O5 25.6(7) 3 9
O5 O6 N1 O5 180.0 3 11
O5 O6 N1 O5 0.0 . 11
Dy1 O6 N1 O5 25.6(7) . 11
Dy1 O6 N1 O5 -154.4(7) 3 11
O5 O6 N1 O5 179.999(0) . 3
Dy1 O6 N1 O5 -154.4(7) . 3
Dy1 O6 N1 O5 25.6(7) 3 3
O5 O6 N1 O5 180.001(0) 3 .
Dy1 O6 N1 O5 25.6(7) . .
Dy1 O6 N1 O5 -154.4(7) 3 .
Dy2 O9 N2 O10 180.000(0) . .
Dy2 O9 N2 O8 0.000(1) . .
Dy2 O8 N2 O10 180.000(0) . .
Dy2 O8 N2 O9 0.000(0) . .
Dy1 O13 N5 O15 178(2) . .
Dy1 O13 N5 O14 -5(2) . .
Dy1 O14 N5 O13 5(2) . .
Dy1 O14 N5 O15 -178(3) . .
Ni1 O2 C1 C26 -27(2) . .
Dy1 O2 C1 C26 172.6(12) . .
Ni1 O2 C1 C2 152.2(9) . .
Dy1 O2 C1 C2 -8.4(16) . .
Ni2 O3 C2 C23 40.1(18) . .
Dy1 O3 C2 C23 -172.2(11) . .
Ni2 O3 C2 C1 -140.5(10) . .
Dy1 O3 C2 C1 7.3(15) . .
O2 C1 C2 O3 0.7(17) . .
C26 C1 C2 O3 179.8(13) . .
O2 C1 C2 C23 -179.8(13) . .
C26 C1 C2 C23 -1(2) . .
Ni2 O7 C3 C4 37(2) . .
Dy2 O7 C3 C4 -176.3(14) . .
Ni2 O7 C3 C3 -141.8(6) . 11
Dy2 O7 C3 C3 5.2(11) . 11
O7 C3 C4 C5 -178.7(19) . .
C3 C3 C4 C5 0(2) 11 .
C3 C4 C5 C5 0(2) . 11
C3 C4 C5 C6 176(2) . .
C5 C5 C6 C7 -9(4) 11 .
C4 C5 C6 C7 175(3) . .
C5 C6 C7 C7 9(4) . 11
Dy1 O16 C8 C9 -157.0(10) . .
Dy2 O16 C8 C9 57.4(15) . .
Dy1 O16 C8 C31 23.0(13) . .
Dy2 O16 C8 C31 -122.6(10) . .
O16 C8 C9 C10 179.2(11) . .
C31 C8 C9 C10 -1(2) . .
C8 C9 C10 C15 -177.7(12) . .
C8 C9 C10 C11 0.8(18) . .
C9 C10 C11 C32 -1.1(16) . .
C15 C10 C11 C32 177.5(11) . .
C9 C10 C11 C12 179.8(12) . .
C15 C10 C11 C12 -1.6(16) . .
C32 C11 C12 C13 -178.7(13) . .
C10 C11 C12 C13 0(2) . .
C11 C12 C13 C14 1(2) . .
C12 C13 C14 C15 -2(2) . .
C13 C14 C15 C10 1(2) . .
C9 C10 C15 C14 179.5(12) . .
C11 C10 C15 C14 1.0(17) . .
Dy2 O4 C16 C17 -159.0(10) . .
Dy1 O4 C16 C17 56.3(14) . .
Dy2 O4 C16 C16 18.9(7) . 11
Dy1 O4 C16 C16 -125.8(5) . 11
O4 C16 C17 C18 177.0(11) . .
C16 C16 C17 C18 -0.8(15) 11 .
C16 C17 C18 C19 -177.2(13) . .
C16 C17 C18 C18 0.8(15) . 11
C17 C18 C19 C20 176.1(14) . .
C18 C18 C19 C20 -1.9(19) 11 .
C18 C19 C20 C20 1.9(19) . 11
O3 C2 C23 C24 179.1(13) . .
C1 C2 C23 C24 0(2) . .
C2 C23 C24 C25 2(2) . .
C2 C23 C24 C30 -179.8(15) . .
C30 C24 C25 C27 2(3) . .
C23 C24 C25 C27 179.7(17) . .
C30 C24 C25 C26 179.1(16) . .
C23 C24 C25 C26 -3(2) . .
O2 C1 C26 C25 179.0(14) . .
C2 C1 C26 C25 0(2) . .
C24 C25 C26 C1 2(2) . .
C27 C25 C26 C1 179.3(16) . .
C24 C25 C27 C28 0(3) . .
C26 C25 C27 C28 -177.5(17) . .
C25 C27 C28 C29 -2(3) . .
C27 C28 C29 C30 2(3) . .
C28 C29 C30 C24 0(3) . .
C25 C24 C30 C29 -2(3) . .
C23 C24 C30 C29 -179.8(17) . .
Dy1 O1 C31 C32 156.7(11) . .
Dy1 O1 C31 C32 -52.4(17) 3 .
Dy1 O1 C31 C8 -19.9(13) . .
Dy1 O1 C31 C8 131.0(10) 3 .
O16 C8 C31 O1 -2.0(16) . .
C9 C8 C31 O1 178.0(11) . .
O16 C8 C31 C32 -178.8(11) . .
C9 C8 C31 C32 1.2(19) . .
O1 C31 C32 C11 -178.1(12) . .
C8 C31 C32 C11 -2(2) . .
C12 C11 C32 C31 -179.3(13) . .
C10 C11 C32 C31 1.6(19) . .
